data_4511961
loop_
_publ_author_name
'Cho, Eun-Young'
'Gu, Ja-Min'
'Choi, In-Hwan'
'Kim, Wan-Seok'
'Hwang, Yong-Kyung'
'Huh, Seong'
'Kim, Sung-Jin'
'Kim, Youngmee'

_publ_section_title
;
 Encapsulation of Various Guests by an Anionic In-Metal--Organic Framework
 Containing Tritopic BTB Ligand: Crystal Structure of Reichardt&#x2019;s
 Dye Captured in an In-Metal--Organic Framework
;
_journal_issue 10
_journal_name_full 'Crystal Growth &amp; Design'
_journal_page_first 5026
_journal_paper_doi 10.1021/cg5005837
_journal_volume 14
_journal_year 2014
_chemical_formula_sum 'C185 H75 In4 N O34'
_chemical_formula_weight 3314.74
_chemical_name_systematic
; 
 ? 
;
_space_group_IT_number 148
_symmetry_cell_setting trigonal
_symmetry_space_group_name_Hall '-R 3'
_symmetry_space_group_name_H-M 'R -3 :H'
_atom_sites_solution_hydrogens geom
_atom_sites_solution_primary direct
_atom_sites_solution_secondary difmap
_audit_creation_method SHELXL-97
_cell_angle_alpha 90.00
_cell_angle_beta 90.00
_cell_angle_gamma 120.00
_cell_formula_units_Z 9
_cell_length_a 45.597(6)
_cell_length_b 45.597(6)
_cell_length_c 40.718(8)
_cell_measurement_reflns_used 4112
_cell_measurement_temperature 295(2)
_cell_measurement_theta_max 21.21
_cell_measurement_theta_min 2.44
_cell_volume 73314(2)
_computing_cell_refinement 'Bruker SMART'
_computing_data_collection 'Bruker SMART'
_computing_data_reduction 'Bruker SAINT'
_computing_molecular_graphics 'Bruker SHELXTL'
_computing_publication_material 'Bruker SHELXTL'
_computing_structure_refinement 'SHELXL-97 (Sheldrick, 2008)'
_computing_structure_solution 'SHELXS-97 (Sheldrick, 2008)'
_diffrn_ambient_temperature 295(2)
_diffrn_measured_fraction_theta_full 0.941
_diffrn_measured_fraction_theta_max 0.941
_diffrn_measurement_device_type 'CCD area detector'
_diffrn_measurement_method 'phi and omega scans'
_diffrn_radiation_monochromator graphite
_diffrn_radiation_source 'fine-focus sealed tube'
_diffrn_radiation_type MoK\a
_diffrn_radiation_wavelength 0.71073
_diffrn_reflns_av_R_equivalents 0.1972
_diffrn_reflns_av_unetI/netI 0.4580
_diffrn_reflns_limit_h_max 60
_diffrn_reflns_limit_h_min -40
_diffrn_reflns_limit_k_max 41
_diffrn_reflns_limit_k_min -59
_diffrn_reflns_limit_l_max 53
_diffrn_reflns_limit_l_min -53
_diffrn_reflns_number 154276
_diffrn_reflns_theta_full 28.28
_diffrn_reflns_theta_max 28.28
_diffrn_reflns_theta_min 0.72
_exptl_absorpt_coefficient_mu 0.317
_exptl_absorpt_correction_T_max 0.9630
_exptl_absorpt_correction_T_min 0.9393
_exptl_absorpt_correction_type multi-scan
_exptl_absorpt_process_details '(SADABS; Bruker, 1997)'
_exptl_crystal_colour 'pale yellow'
_exptl_crystal_density_diffrn 0.676
_exptl_crystal_density_method 'not measured'
_exptl_crystal_description block
_exptl_crystal_F_000 14940
_exptl_crystal_size_max 0.20
_exptl_crystal_size_mid 0.20
_exptl_crystal_size_min 0.12
_refine_diff_density_max 0.900
_refine_diff_density_min -0.465
_refine_diff_density_rms 0.096
_refine_ls_extinction_method none
_refine_ls_goodness_of_fit_ref 0.671
_refine_ls_hydrogen_treatment constr
_refine_ls_matrix_type full
_refine_ls_number_parameters 815
_refine_ls_number_reflns 38108
_refine_ls_number_restraints 48
_refine_ls_restrained_S_all 0.670
_refine_ls_R_factor_all 0.3237
_refine_ls_R_factor_gt 0.0925
_refine_ls_shift/su_max 0.003
_refine_ls_shift/su_mean 0.000
_refine_ls_structure_factor_coef Fsqd
_refine_ls_weighting_details 'calc w=1/[\s^2^(Fo^2^)+(0.1237P)^2^+0.0000P] where P=(Fo^2^+2Fc^2^)/3'
_refine_ls_weighting_scheme calc
_refine_ls_wR_factor_gt 0.2502
_refine_ls_wR_factor_ref 0.3075
_reflns_number_gt 6578
_reflns_number_total 38108
_reflns_threshold_expression >2sigma(I)
_cod_data_source_file CCDC988834_revised.cif
_cod_data_source_block ye140sadr-3s_sqd
_cod_depositor_comments
;
The following automatic conversions were performed:

'_symmetry_cell_setting' value 'Trigonal' changed to 'trigonal'
according to
/home/saulius/struct/COD-crude-data--automatic-downloads/rss-feeds/ACS/lib/dictionaries/cif_core.dic
dictionary named 'cif_core.dic' version 2.4.2 from 2011-04-26.

Automatic conversion script
Id: cif_fix_values 2281 2013-09-26 08:29:07Z andrius 

 Adding full bibliography for 4511961--4511963.cif.
;
_cod_original_cell_volume 73314(21)
_cod_original_sg_symbol_H-M R-3
_cod_database_code 4511961
_platon_squeeze_void_probe_radius 1.20

loop_
_symmetry_equiv_pos_as_xyz
'x, y, z'
'-y, x-y, z'
'-x+y, -x, z'
'x+2/3, y+1/3, z+1/3'
'-y+2/3, x-y+1/3, z+1/3'
'-x+y+2/3, -x+1/3, z+1/3'
'x+1/3, y+2/3, z+2/3'
'-y+1/3, x-y+2/3, z+2/3'
'-x+y+1/3, -x+2/3, z+2/3'
'-x, -y, -z'
'y, -x+y, -z'
'x-y, x, -z'
'-x+2/3, -y+1/3, -z+1/3'
'y+2/3, -x+y+1/3, -z+1/3'
'x-y+2/3, x+1/3, -z+1/3'
'-x+1/3, -y+2/3, -z+2/3'
'y+1/3, -x+y+2/3, -z+2/3'
'x-y+1/3, x+2/3, -z+2/3'

loop_
_atom_site_label
_atom_site_type_symbol
_atom_site_fract_x
_atom_site_fract_y
_atom_site_fract_z
_atom_site_U_iso_or_equiv
_atom_site_adp_type
_atom_site_occupancy
_atom_site_symmetry_multiplicity
_atom_site_calc_flag
_atom_site_refinement_flags
In1 In 0.240656(17) 1.064410(17) 0.457801(16) 0.0996(3) Uani 1 1 d .
In2 In 0.069166(15) 0.828802(15) 0.794546(14) 0.0791(2) Uani 1 1 d .
O11 O 0.2614(2) 1.0745(2) 0.50587(15) 0.157(3) Uani 1 1 d .
O12 O 0.2307(2) 1.0228(3) 0.4944(2) 0.185(4) Uani 1 1 d .
O13 O 0.0962(2) 0.8624(2) 0.75095(19) 0.127(3) Uani 1 1 d .
O14 O 0.12985(17) 0.86215(18) 0.78906(19) 0.130(3) Uani 1 1 d .
O15 O 0.45389(17) 1.09498(19) 0.75408(17) 0.145(2) Uani 1 1 d D
O16 O 0.43946(13) 1.04672(17) 0.77533(16) 0.125(2) Uani 1 1 d D
O21 O 0.0346(2) 0.79617(17) 0.83641(16) 0.117(2) Uani 1 1 d .
O22 O 0.09048(19) 0.8242(2) 0.84359(17) 0.141(3) Uani 1 1 d .
O23 O -0.11696(19) 0.58694(19) 1.09360(17) 0.134(3) Uani 1 1 d .
O24 O -0.1180(4) 0.6262(4) 1.1209(3) 0.134(6) Uiso 0.50 1 d PD
O24# O -0.1267(3) 0.6284(3) 1.1050(3) 0.089(4) Uiso 0.50 1 d PD
O25 O 0.21265(18) 0.8181(2) 1.1248(2) 0.156(3) Uani 1 1 d D
O26 O 0.2348(2) 0.8154(2) 1.0793(2) 0.153(3) Uani 1 1 d D
O31 O 0.03035(16) 0.84499(16) 0.78176(18) 0.109(2) Uani 1 1 d .
O32 O 0.07242(18) 0.87573(15) 0.81692(15) 0.107(2) Uani 1 1 d .
O41 O 0.1950(2) 1.0744(3) 0.4818(3) 0.195(4) Uani 1 1 d D
O42 O 0.18677(15) 1.0381(2) 0.4477(2) 0.168(3) Uani 1 1 d D
C11 C 0.2534(7) 1.0516(11) 0.5161(4) 0.45(3) Uani 1 1 d .
C12 C 0.2537(4) 1.0384(3) 0.5362(8) 0.228(11) Uani 1 1 d .
C13 C 0.2770(4) 1.0585(4) 0.5691(4) 0.181(6) Uani 1 1 d .
H13 H 0.2900 1.0817 0.5656 0.217 Uiso 1 1 calc R
C14 C 0.2823(3) 1.0490(4) 0.6015(3) 0.171(5) Uani 1 1 d .
H14 H 0.2977 1.0651 0.6159 0.206 Uiso 1 1 calc R
C15 C 0.2637(3) 1.0154(4) 0.6104(3) 0.142(5) Uani 1 1 d .
C16 C 0.2423(3) 0.9922(3) 0.5842(5) 0.194(8) Uani 1 1 d .
H16 H 0.2294 0.9688 0.5865 0.233 Uiso 1 1 calc R
C17 C 0.2439(5) 1.0105(9) 0.5538(3) 0.303(19) Uani 1 1 d .
H17 H 0.2313 0.9932 0.5389 0.363 Uiso 1 1 calc R
C18 C 0.2683(3) 1.0083(3) 0.6459(3) 0.116(3) Uani 1 1 d .
C19 C 0.2412(3) 0.9848(3) 0.6634(3) 0.122(4) Uani 1 1 d .
H19 H 0.2200 0.9750 0.6536 0.147 Uiso 1 1 calc R
C110 C 0.2433(3) 0.9748(3) 0.6950(3) 0.099(3) Uani 1 1 d .
C111 C 0.2749(3) 0.9896(3) 0.7091(2) 0.107(3) Uani 1 1 d .
H111 H 0.2768 0.9833 0.7303 0.128 Uiso 1 1 calc R
C112 C 0.3036(3) 1.0132(3) 0.6935(2) 0.096(3) Uani 1 1 d .
C113 C 0.3006(3) 1.0231(3) 0.6617(3) 0.121(3) Uani 1 1 d .
H113 H 0.3197 1.0394 0.6507 0.145 Uiso 1 1 calc R
C114 C 0.2144(2) 0.95054(17) 0.7136(2) 0.117(4) Uani 1 1 d G
C115 C 0.1821(3) 0.94339(19) 0.70448(15) 0.137(4) Uani 1 1 d G
H115 H 0.1794 0.9555 0.6876 0.164 Uiso 1 1 calc R
C116 C 0.15389(17) 0.9181(2) 0.7206(2) 0.144(4) Uani 1 1 d G
H116 H 0.1323 0.9133 0.7145 0.172 Uiso 1 1 calc R
C117 C 0.15797(19) 0.89991(17) 0.7458(2) 0.122(4) Uani 1 1 d GD
C118 C 0.1903(2) 0.9071(2) 0.7550(2) 0.24(3) Uiso 0.50 1 d PG
C119 C 0.21846(17) 0.9324(3) 0.7389(3) 0.202(7) Uani 1 1 d GD
C68# C 0.1899(3) 0.9041(3) 0.7513(5) 0.096(12) Uiso 0.50 1 d PD
C120 C 0.1238(4) 0.8713(3) 0.7634(4) 0.125(5) Uani 1 1 d .
C121 C 0.3379(3) 1.0281(3) 0.7088(2) 0.098(3) Uani 1 1 d .
C122 C 0.3450(3) 1.0065(3) 0.7285(3) 0.126(4) Uani 1 1 d .
H122 H 0.3284 0.9839 0.7313 0.151 Uiso 1 1 calc R
C123 C 0.3761(3) 1.0185(3) 0.7435(3) 0.122(4) Uani 1 1 d .
H123 H 0.3805 1.0040 0.7559 0.146 Uiso 1 1 calc R
C124 C 0.4005(2) 1.0521(3) 0.7401(3) 0.115(4) Uani 1 1 d D
C125 C 0.3936(3) 1.0715(3) 0.7215(3) 0.130(4) Uani 1 1 d .
H125 H 0.4100 1.0943 0.7197 0.157 Uiso 1 1 calc R
C126 C 0.3632(3) 1.0602(3) 0.7043(3) 0.133(4) Uani 1 1 d .
H126 H 0.3606 1.0746 0.6900 0.159 Uiso 1 1 calc R
C127 C 0.4333(2) 1.0646(2) 0.7573(3) 0.021(4) Uiso 0.40 1 d PD
C67# C 0.4349(2) 1.06357(19) 0.7538(2) 0.38(4) Uiso 0.60 1 d PD
C21 C 0.0620(4) 0.8053(3) 0.8532(3) 0.115(4) Uani 1 1 d .
C22 C 0.0547(2) 0.7898(2) 0.88851(15) 0.110(3) Uani 1 1 d GD
C23 C 0.0261(2) 0.7598(2) 0.8978(2) 0.103(7) Uiso 0.50 1 d PG
C24 C 0.02292(17) 0.74797(19) 0.9298(2) 0.072(5) Uiso 0.50 1 d PG
C25 C 0.0484(2) 0.7662(2) 0.95254(16) 0.110(3) Uani 1 1 d GD
C26 C 0.07696(18) 0.7963(2) 0.94329(19) 0.059(4) Uiso 0.50 1 d PG
C27 C 0.08011(19) 0.80806(18) 0.9113(2) 0.090(6) Uiso 0.50 1 d PG
C23# C 0.0229(3) 0.7723(5) 0.9032(4) 0.119(8) Uiso 0.50 1 d PD
C24# C 0.0199(3) 0.7617(5) 0.9357(4) 0.093(6) Uiso 0.50 1 d PD
C26# C 0.0774(4) 0.7754(7) 0.9342(6) 0.198(12) Uiso 0.50 1 d PD
C27# C 0.0823(5) 0.7902(8) 0.9033(7) 0.219(14) Uiso 0.50 1 d PD
C28 C 0.0469(3) 0.7517(3) 0.9855(2) 0.097(3) Uani 1 1 d .
C29 C 0.0166(3) 0.7275(2) 1.0007(2) 0.102(3) Uani 1 1 d .
H29 H -0.0040 0.7194 0.9899 0.122 Uiso 1 1 calc R
C210 C 0.0177(2) 0.7157(2) 1.0321(2) 0.094(3) Uani 1 1 d .
C211 C 0.0481(3) 0.7274(2) 1.0490(2) 0.102(3) Uani 1 1 d .
H211 H 0.0486 0.7196 1.0699 0.122 Uiso 1 1 calc R
C212 C 0.0782(3) 0.7516(3) 1.0331(3) 0.100(3) Uani 1 1 d .
C213 C 0.0765(2) 0.7619(2) 1.0028(2) 0.096(3) Uani 1 1 d .
H213 H 0.0967 0.7771 0.9926 0.115 Uiso 1 1 calc R
C214 C -0.0153(2) 0.6902(2) 1.04839(17) 0.107(3) Uani 1 1 d GD
C215 C -0.0428(3) 0.69544(19) 1.0498(2) 0.114(6) Uiso 0.60 1 d PG
C216 C -0.0727(2) 0.6716(3) 1.0648(2) 0.126(6) Uiso 0.60 1 d PG
C217 C -0.07512(17) 0.6425(2) 1.07841(19) 0.113(3) Uani 1 1 d GD
C218 C -0.0476(2) 0.63726(18) 1.0770(2) 0.100(5) Uiso 0.60 1 d PG
C219 C -0.01773(19) 0.6611(3) 1.0620(2) 0.106(5) Uiso 0.60 1 d PG
C15# C -0.0281(7) 0.6976(7) 1.0762(5) 0.185(13) Uiso 0.40 1 d PD
C16# C -0.0564(6) 0.6739(3) 1.0934(5) 0.130(9) Uiso 0.40 1 d PD
C18# C -0.0643(5) 0.6329(4) 1.0506(4) 0.118(8) Uiso 0.40 1 d PD
C19# C -0.0376(4) 0.6593(3) 1.0339(4) 0.098(7) Uiso 0.40 1 d PD
C220 C -0.1084(2) 0.6166(3) 1.0966(2) 0.104(3) Uani 1 1 d D
C221 C 0.1110(3) 0.7637(2) 1.0515(3) 0.094(3) Uani 1 1 d .
C222 C 0.1148(3) 0.7697(3) 1.0851(3) 0.133(4) Uani 1 1 d .
H222 H 0.0964 0.7650 1.0985 0.160 Uiso 1 1 calc R
C223 C 0.1479(4) 0.7833(3) 1.0983(3) 0.134(4) Uani 1 1 d .
H223 H 0.1509 0.7867 1.1208 0.161 Uiso 1 1 calc R
C224 C 0.1757(3) 0.7917(2) 1.0788(4) 0.107(3) Uani 1 1 d D
C225 C 0.1709(3) 0.7836(3) 1.0481(3) 0.127(4) Uani 1 1 d .
H225 H 0.1893 0.7867 1.0356 0.153 Uiso 1 1 calc R
C226 C 0.1410(3) 0.7711(3) 1.0333(2) 0.122(4) Uani 1 1 d .
H226 H 0.1394 0.7671 1.0108 0.146 Uiso 1 1 calc R
C227 C 0.2089(3) 0.8083(3) 1.0957(2) 0.125(5) Uani 1 1 d D
C31 C 0.0466(3) 0.8696(3) 0.7988(3) 0.098(3) Uani 1 1 d .
C32 C 0.0361(2) 0.8967(2) 0.8030(2) 0.121(4) Uani 1 1 d GD
C33 C 0.0518(3) 0.9222(3) 0.8262(3) 0.097(7) Uiso 0.50 1 d PG
C34 C 0.0412(4) 0.9458(3) 0.8305(3) 0.161(12) Uiso 0.50 1 d PG
C35 C 0.0150(4) 0.9438(3) 0.8115(4) 0.102(7) Uiso 0.50 1 d PGD
C36 C -0.0007(3) 0.9183(3) 0.7882(3) 0.119(9) Uiso 0.50 1 d PG
C37 C 0.0098(2) 0.89472(19) 0.7840(2) 0.160(5) Uani 1 1 d GD
C38 C 0.0085(4) 0.9725(3) 0.8111(4) 0.074(5) Uiso 0.50 1 d PD
C39 C -0.0263(4) 0.9668(5) 0.8146(5) 0.112(7) Uiso 0.50 1 d PD
C33# C 0.0575(4) 0.9301(3) 0.8124(6) 0.125(8) Uiso 0.50 1 d PD
C34# C 0.0473(4) 0.9540(5) 0.8151(5) 0.106(7) Uiso 0.50 1 d PD
C35# C 0.0213(4) 0.9487(4) 0.7937(5) 0.100(6) Uiso 0.50 1 d PD
C36# C 0.0036(6) 0.9203(4) 0.7739(5) 0.142(9) Uiso 0.50 1 d PD
C38# C 0.0103(5) 0.9741(5) 0.7899(5) 0.119(7) Uiso 0.50 1 d PD
C39# C -0.0253(4) 0.9654(4) 0.7949(4) 0.079(6) Uiso 0.50 1 d PD
C41 C 0.1735(4) 1.0519(4) 0.4636(3) 0.070(5) Uiso 0.50 1 d PD
C42 C 0.1382(8) 1.0249(16) 0.456(2) 0.52(5) Uiso 0.50 1 d PD
C41# C 0.1781(3) 1.0582(5) 0.4580(5) 0.55(7) Uiso 0.50 1 d PD
C42# C 0.1414(4) 1.0440(3) 0.4638(3) 0.047(4) Uiso 0.50 1 d PD
C43 C 0.1265(3) 1.0606(3) 0.4789(3) 0.146(4) Uani 1 1 d D
C44 C 0.0905(3) 1.0470(3) 0.4737(3) 0.120(4) Uani 1 1 d .
H44 H 0.0801 1.0575 0.4842 0.143 Uiso 1 1 calc R
C45 C 0.0717(3) 1.0203(3) 0.4549(3) 0.118(4) Uani 1 1 d .
C46 C 0.0858(4) 1.0036(3) 0.4396(3) 0.146(5) Uani 1 1 d .
H46 H 0.0727 0.9845 0.4268 0.176 Uiso 1 1 calc R
C47 C 0.1214(3) 1.0164(3) 0.4438(3) 0.171(7) Uani 1 1 d D
C51 C 1.00567(13) 0.78972(19) 0.6805(2) 0.094(5) Uiso 0.50 1 d PGD
C52 C 1.03119(13) 0.78164(14) 0.67754(18) 0.098(6) Uiso 0.50 1 d PG
H52 H 1.0259 0.7591 0.6783 0.117 Uiso 0.50 1 calc PR
C53 C 1.06460(13) 0.80720(13) 0.67339(11) 0.082(5) Uiso 0.50 1 d PG
C54 C 1.07250(14) 0.84084(13) 0.67220(17) 0.102(6) Uiso 0.50 1 d PG
H54 H 1.0948 0.8579 0.6694 0.123 Uiso 0.50 1 calc PR
C55 C 1.04698(18) 0.84892(17) 0.6752(2) 0.104(6) Uiso 0.50 1 d PGD
N51 N 1.01357(16) 0.8234(2) 0.67932(18) 0.102(4) Uiso 0.50 1 d PGD
C57 C 1.09311(14) 0.80201(15) 0.66891(13) 0.096(5) Uiso 0.50 1 d PG
C58 C 1.0896(2) 0.77716(19) 0.64688(19) 0.127(7) Uiso 0.50 1 d PG
H58 H 1.0695 0.7648 0.6353 0.153 Uiso 0.50 1 calc PR
C59 C 1.1161(2) 0.7708(2) 0.6422(2) 0.164(9) Uiso 0.50 1 d PG
H59 H 1.1138 0.7542 0.6275 0.197 Uiso 0.50 1 calc PR
C510 C 1.1462(2) 0.7893(3) 0.6596(2) 0.215(12) Uiso 0.50 1 d PG
H510 H 1.1639 0.7851 0.6565 0.258 Uiso 0.50 1 calc PR
C511 C 1.14968(17) 0.8142(3) 0.6816(2) 0.133(7) Uiso 0.50 1 d PG
H511 H 1.1698 0.8266 0.6932 0.160 Uiso 0.50 1 calc PR
C512 C 1.12315(14) 0.8205(2) 0.68627(18) 0.078(5) Uiso 0.50 1 d PG
H512 H 1.1255 0.8371 0.7010 0.094 Uiso 0.50 1 calc PR
O51 O 0.9001(3) 0.8438(4) 0.6926(4) 0.208(7) Uiso 0.50 1 d PD
C513 C 0.98950(19) 0.83705(14) 0.6861(3) 0.170(9) Uiso 0.50 1 d PGD
C514 C 0.9786(3) 0.84519(19) 0.6574(2) 0.207(11) Uiso 0.50 1 d PG
H514 H 0.9905 0.8484 0.6379 0.248 Uiso 0.50 1 calc PR
C515 C 0.9499(3) 0.8486(2) 0.6579(2) 0.221(12) Uiso 0.50 1 d PGD
C516 C 0.9322(3) 0.8438(2) 0.6870(3) 0.283(17) Uiso 0.50 1 d PGD
C517 C 0.9431(3) 0.83565(19) 0.7156(2) 0.149(8) Uiso 0.50 1 d PGD
C518 C 0.9717(3) 0.83228(16) 0.7152(2) 0.126(7) Uiso 0.50 1 d PG
H518 H 0.9790 0.8268 0.7344 0.151 Uiso 0.50 1 calc PR
C519 C 0.96982(14) 0.76379(15) 0.6862(3) 0.106(6) Uiso 0.50 1 d PGD
C524 C 0.9623(2) 0.74415(18) 0.7144(3) 0.118(6) Uiso 0.50 1 d PG
H524 H 0.9790 0.7491 0.7300 0.141 Uiso 0.50 1 calc PR
C529 C 0.9298(3) 0.71709(17) 0.7193(3) 0.194(11) Uiso 0.50 1 d PG
H529 H 0.9247 0.7040 0.7382 0.232 Uiso 0.50 1 calc PR
C530 C 0.90477(18) 0.70965(14) 0.6959(3) 0.162(9) Uiso 0.50 1 d PG
H530 H 0.8830 0.6915 0.6992 0.194 Uiso 0.50 1 calc PR
C531 C 0.9123(2) 0.72928(17) 0.6677(3) 0.149(8) Uiso 0.50 1 d PG
H531 H 0.8956 0.7243 0.6521 0.179 Uiso 0.50 1 calc PR
C532 C 0.9448(2) 0.75635(17) 0.66283(19) 0.152(8) Uiso 0.50 1 d PG
H532 H 0.9498 0.7695 0.6440 0.182 Uiso 0.50 1 calc PR
C49 C 0.0117(3) 0.9772(3) 0.4547(3) 0.123(4) Uani 1 1 d .
H49 H 0.0196 0.9621 0.4543 0.147 Uiso 1 1 calc R
C520 C 1.0548(2) 0.88353(17) 0.6839(4) 0.158(9) Uiso 0.50 1 d PGD
C539 C 1.05873(19) 0.9047(2) 0.7101(3) 0.202(11) Uiso 0.50 1 d PG
H539 H 1.0570 0.8970 0.7315 0.243 Uiso 0.50 1 calc PR
C540 C 1.0652(3) 0.93746(16) 0.7043(4) 0.38(2) Uiso 0.50 1 d PG
H540 H 1.0679 0.9516 0.7219 0.456 Uiso 0.50 1 calc PR
C541 C 1.0677(3) 0.9490(2) 0.6723(5) 0.33(2) Uiso 0.50 1 d PG
H541 H 1.0721 0.9710 0.6684 0.396 Uiso 0.50 1 calc PR
C542 C 1.0638(3) 0.9279(4) 0.6460(4) 0.47(3) Uiso 0.50 1 d PG
H542 H 1.0655 0.9356 0.6246 0.568 Uiso 0.50 1 calc PR
C543 C 1.0573(3) 0.8951(3) 0.6518(3) 0.266(15) Uiso 0.50 1 d PG
H543 H 1.0546 0.8809 0.6343 0.319 Uiso 0.50 1 calc PR
C526 C 0.92931(19) 0.8306(3) 0.7494(2) 0.153(8) Uiso 0.50 1 d PGD
C527 C 0.9273(3) 0.8063(3) 0.7712(3) 0.198(11) Uiso 0.50 1 d PG
H527 H 0.9334 0.7906 0.7645 0.238 Uiso 0.50 1 calc PR
C533 C 0.9161(3) 0.8054(4) 0.8032(3) 0.39(3) Uiso 0.50 1 d PG
H533 H 0.9147 0.7891 0.8178 0.463 Uiso 0.50 1 calc PR
C537 C 0.9070(3) 0.8289(5) 0.8133(2) 0.289(17) Uiso 0.50 1 d PG
H537 H 0.8996 0.8283 0.8346 0.347 Uiso 0.50 1 calc PR
C544 C 0.9091(3) 0.8532(4) 0.7914(4) 0.271(16) Uiso 0.50 1 d PG
H544 H 0.9030 0.8690 0.7981 0.325 Uiso 0.50 1 calc PR
C528 C 0.9202(2) 0.8541(4) 0.7594(3) 0.186(10) Uiso 0.50 1 d PG
H528 H 0.9216 0.8704 0.7448 0.223 Uiso 0.50 1 calc PR
C48 C 0.0334(3) 1.0117(4) 0.4549(2) 0.109(3) Uani 1 1 d .
C525 C 0.9381(4) 0.8609(6) 0.6300(5) 0.214(12) Uiso 0.50 1 d PGD
C545 C 0.9297(5) 0.8863(5) 0.6280(4) 0.287(17) Uiso 0.50 1 d PG
H545 H 0.9347 0.9013 0.6454 0.345 Uiso 0.50 1 calc PR
C546 C 0.9140(5) 0.8893(5) 0.6000(6) 0.229(13) Uiso 0.50 1 d PG
H546 H 0.9084 0.9062 0.5987 0.275 Uiso 0.50 1 calc PR
C547 C 0.9066(5) 0.8669(7) 0.5740(4) 0.285(17) Uiso 0.50 1 d PG
H547 H 0.8961 0.8689 0.5553 0.342 Uiso 0.50 1 calc PR
C548 C 0.9150(5) 0.8415(6) 0.5760(5) 0.33(2) Uiso 0.50 1 d PG
H548 H 0.9100 0.8265 0.5586 0.390 Uiso 0.50 1 calc PR
C549 C 0.9307(5) 0.8385(5) 0.6040(7) 0.220(12) Uiso 0.50 1 d PG
H549 H 0.9363 0.8215 0.6054 0.264 Uiso 0.50 1 calc PR
O1W O 0.1667 0.8333 0.8333 0.271(7) Uiso 1 2 d S

loop_
_atom_site_aniso_label
_atom_site_aniso_U_11
_atom_site_aniso_U_22
_atom_site_aniso_U_33
_atom_site_aniso_U_23
_atom_site_aniso_U_13
_atom_site_aniso_U_12
In1 0.0965(5) 0.1050(6) 0.1024(5) 0.0193(4) 0.0130(4) 0.0542(5)
In2 0.0827(5) 0.0728(4) 0.0811(4) 0.0066(3) -0.0012(4) 0.0384(4)
O11 0.204(8) 0.250(10) 0.041(4) 0.055(5) -0.017(4) 0.132(8)
O12 0.175(9) 0.232(11) 0.140(8) 0.070(8) -0.020(6) 0.096(8)
O13 0.119(6) 0.136(6) 0.119(6) 0.027(5) 0.036(5) 0.058(6)
O14 0.100(5) 0.100(6) 0.151(7) 0.026(5) 0.007(5) 0.022(4)
O15 0.105(5) 0.146(7) 0.172(7) -0.012(5) -0.021(5) 0.053(5)
O16 0.066(4) 0.134(6) 0.157(6) -0.040(5) -0.012(4) 0.037(4)
O21 0.144(7) 0.108(5) 0.090(5) 0.017(4) 0.006(4) 0.057(5)
O22 0.100(6) 0.200(8) 0.101(6) 0.050(5) 0.026(5) 0.058(6)
O23 0.148(7) 0.100(5) 0.128(6) 0.017(5) 0.045(5) 0.042(5)
O25 0.095(5) 0.204(9) 0.163(7) -0.024(7) -0.034(5) 0.072(6)
O26 0.137(7) 0.166(8) 0.158(7) -0.008(6) -0.051(6) 0.077(7)
O31 0.076(5) 0.069(5) 0.177(7) 0.003(4) -0.012(4) 0.032(4)
O32 0.122(6) 0.090(5) 0.125(5) -0.010(4) -0.009(4) 0.065(5)
O41 0.090(6) 0.199(9) 0.287(10) 0.056(8) 0.004(7) 0.065(6)
O42 0.058(4) 0.163(7) 0.263(9) 0.080(7) 0.020(5) 0.039(5)
C11 0.39(3) 1.07(8) 0.129(14) 0.40(3) 0.114(15) 0.54(4)
C12 0.117(13) 0.091(11) 0.40(4) 0.004(16) 0.093(19) -0.008(9)
C13 0.147(12) 0.164(14) 0.183(14) 0.099(12) 0.039(11) 0.041(11)
C14 0.182(13) 0.139(12) 0.117(10) 0.033(9) -0.022(9) 0.023(10)
C15 0.127(10) 0.123(11) 0.173(13) 0.087(11) 0.041(10) 0.060(9)
C16 0.108(10) 0.099(10) 0.31(2) -0.102(13) -0.029(12) 0.004(8)
C17 0.24(2) 0.72(6) 0.041(7) 0.049(17) -0.020(10) 0.31(3)
C18 0.091(8) 0.128(9) 0.115(9) 0.053(8) 0.008(8) 0.045(8)
C19 0.084(8) 0.119(9) 0.138(10) 0.043(8) 0.023(8) 0.031(7)
C110 0.095(9) 0.116(9) 0.090(8) 0.010(7) 0.012(7) 0.056(8)
C111 0.097(8) 0.117(9) 0.075(7) 0.024(6) 0.008(7) 0.030(7)
C112 0.096(9) 0.109(8) 0.073(7) 0.024(6) -0.001(7) 0.045(7)
C113 0.089(9) 0.134(9) 0.114(9) 0.012(8) 0.020(7) 0.036(7)
C114 0.064(7) 0.138(10) 0.109(9) 0.019(7) 0.032(7) 0.020(7)
C115 0.104(9) 0.118(9) 0.111(8) 0.034(7) 0.039(8) -0.002(8)
C116 0.103(9) 0.189(13) 0.115(9) -0.012(8) -0.001(8) 0.056(10)
C117 0.170(13) 0.109(8) 0.096(8) 0.047(7) 0.045(8) 0.077(8)
C119 0.136(11) 0.179(13) 0.201(13) 0.120(11) 0.017(9) 0.011(10)
C120 0.168(14) 0.093(10) 0.145(13) 0.022(9) 0.012(12) 0.089(11)
C121 0.094(9) 0.115(10) 0.079(7) 0.031(7) 0.027(6) 0.048(9)
C122 0.090(9) 0.114(10) 0.138(10) -0.014(8) -0.007(8) 0.024(8)
C123 0.100(9) 0.108(10) 0.134(9) -0.002(8) -0.008(8) 0.035(8)
C124 0.109(10) 0.111(10) 0.132(10) 0.012(8) -0.004(8) 0.060(9)
C125 0.072(8) 0.124(10) 0.161(11) -0.007(9) -0.006(8) 0.023(8)
C126 0.087(8) 0.099(9) 0.176(11) 0.047(8) 0.011(8) 0.019(7)
C21 0.192(15) 0.106(10) 0.063(8) -0.004(7) -0.014(9) 0.087(11)
C22 0.120(8) 0.144(9) 0.081(7) -0.001(7) 0.008(7) 0.077(8)
C25 0.082(7) 0.127(8) 0.088(7) 0.031(6) 0.018(6) 0.028(6)
C28 0.093(8) 0.108(8) 0.095(8) 0.005(7) -0.014(7) 0.053(7)
C29 0.102(8) 0.105(8) 0.082(7) 0.009(6) -0.022(6) 0.039(7)
C210 0.091(8) 0.102(7) 0.072(6) 0.031(6) 0.003(6) 0.036(6)
C211 0.094(8) 0.136(9) 0.074(6) 0.025(6) -0.023(6) 0.056(7)
C212 0.074(7) 0.114(8) 0.102(8) 0.023(7) 0.011(7) 0.040(7)
C213 0.093(8) 0.116(8) 0.073(6) 0.048(6) 0.011(6) 0.049(7)
C214 0.116(8) 0.102(8) 0.074(6) -0.004(6) 0.004(6) 0.032(7)
C217 0.061(6) 0.103(8) 0.163(9) -0.025(7) -0.005(6) 0.033(6)
C220 0.086(8) 0.114(9) 0.096(8) -0.030(8) -0.025(6) 0.038(8)
C221 0.071(7) 0.090(7) 0.097(8) 0.022(6) 0.009(7) 0.022(6)
C222 0.164(13) 0.131(10) 0.085(9) -0.036(7) -0.014(8) 0.060(9)
C223 0.142(11) 0.157(11) 0.067(7) -0.017(7) -0.022(9) 0.048(10)
C224 0.091(9) 0.101(8) 0.113(10) 0.009(8) -0.021(9) 0.036(7)
C225 0.084(8) 0.167(11) 0.094(9) 0.024(8) -0.021(7) 0.035(8)
C226 0.121(10) 0.131(9) 0.075(7) 0.032(6) -0.019(8) 0.034(8)
C227 0.164(17) 0.110(10) 0.145(13) 0.007(10) 0.001(13) 0.101(12)
C31 0.059(7) 0.095(9) 0.116(9) 0.025(7) 0.016(6) 0.021(7)
C32 0.109(9) 0.102(8) 0.188(11) -0.012(8) -0.009(8) 0.080(8)
C37 0.125(9) 0.080(8) 0.309(16) -0.008(9) -0.021(10) 0.078(7)
C43 0.119(10) 0.115(9) 0.168(10) 0.034(8) 0.032(9) 0.032(8)
C44 0.084(8) 0.104(9) 0.181(11) 0.026(9) 0.037(8) 0.055(7)
C45 0.123(11) 0.056(7) 0.123(9) 0.009(6) -0.015(8) 0.005(8)
C46 0.201(15) 0.102(9) 0.162(11) -0.047(8) 0.016(10) 0.095(10)
C47 0.089(8) 0.32(2) 0.172(12) 0.113(13) 0.098(9) 0.150(12)
C49 0.065(8) 0.101(11) 0.214(12) -0.008(9) 0.007(8) 0.051(8)
C48 0.073(8) 0.093(9) 0.133(9) -0.005(8) 0.001(6) 0.020(9)

loop_
_atom_type_symbol
_atom_type_description
_atom_type_scat_dispersion_real
_atom_type_scat_dispersion_imag
_atom_type_scat_source
C C 0.0033 0.0016 'International Tables Vol C Tables 4.2.6.8 and 6.1.1.4'
H H 0.0000 0.0000 'International Tables Vol C Tables 4.2.6.8 and 6.1.1.4'
N N 0.0061 0.0033 'International Tables Vol C Tables 4.2.6.8 and 6.1.1.4'
O O 0.0106 0.0060 'International Tables Vol C Tables 4.2.6.8 and 6.1.1.4'
In In -0.7276 1.3100 'International Tables Vol C Tables 4.2.6.8 and 6.1.1.4'

loop_
_geom_angle_atom_site_label_1
_geom_angle_atom_site_label_2
_geom_angle_atom_site_label_3
_geom_angle
_geom_angle_site_symmetry_1
_geom_angle_site_symmetry_3
O11 In1 O42 123.6(3) . .
O11 In1 O25 77.5(3) . 6_464
O42 In1 O25 122.5(3) . 6_464
O11 In1 O12 57.1(3) . .
O42 In1 O12 87.9(3) . .
O25 In1 O12 134.6(4) 6_464 .
O11 In1 O15 128.2(3) . 8_664
O42 In1 O15 81.1(4) . 8_664
O25 In1 O15 130.5(3) 6_464 8_664
O12 In1 O15 82.8(3) . 8_664
O11 In1 O16 87.2(3) . 8_664
O42 In1 O16 136.5(4) . 8_664
O25 In1 O16 91.3(3) 6_464 8_664
O12 In1 O16 85.0(3) . 8_664
O15 In1 O16 55.4(2) 8_664 8_664
O11 In1 O26 133.6(4) . 6_464
O42 In1 O26 87.3(3) . 6_464
O25 In1 O26 56.1(3) 6_464 6_464
O12 In1 O26 168.7(4) . 6_464
O15 In1 O26 86.4(3) 8_664 6_464
O16 In1 O26 91.5(3) 8_664 6_464
O11 In1 O41 85.5(3) . .
O42 In1 O41 50.8(4) . .
O25 In1 O41 84.5(3) 6_464 .
O12 In1 O41 93.2(3) . .
O15 In1 O41 131.9(3) 8_664 .
O16 In1 O41 172.2(4) 8_664 .
O26 In1 O41 91.6(3) 6_464 .
O11 In1 C11 22.1(10) . .
O42 In1 C11 111.8(7) . .
O25 In1 C11 99.6(10) 6_464 .
O12 In1 C11 35.0(10) . .
O15 In1 C11 111.1(9) 8_664 .
O16 In1 C11 85.1(5) 8_664 .
O26 In1 C11 155.4(10) 6_464 .
O41 In1 C11 89.1(6) . .
O11 In1 C127 108.3(3) . 8_664
O42 In1 C127 108.8(4) . 8_664
O25 In1 C127 112.8(3) 6_464 8_664
O12 In1 C127 82.4(4) . 8_664
O15 In1 C127 27.72(12) 8_664 8_664
O16 In1 C127 27.74(12) 8_664 8_664
O26 In1 C127 89.5(4) 6_464 8_664
O41 In1 C127 159.5(3) . 8_664
C11 In1 C127 98.3(7) . 8_664
O11 In1 C227 105.5(3) . 6_464
O42 In1 C227 106.1(3) . 6_464
O25 In1 C227 27.98(15) 6_464 6_464
O12 In1 C227 162.3(3) . 6_464
O15 In1 C227 109.5(3) 8_664 6_464
O16 In1 C227 91.6(3) 8_664 6_464
O26 In1 C227 28.12(13) 6_464 6_464
O41 In1 C227 87.7(3) . 6_464
C11 In1 C227 127.5(10) . 6_464
C127 In1 C227 102.5(4) 8_664 6_464
O11 In1 C67# 110.8(3) . 8_664
O42 In1 C67# 108.9(4) . 8_664
O25 In1 C67# 110.2(3) 6_464 8_664
O12 In1 C67# 86.2(4) . 8_664
O15 In1 C67# 27.87(12) 8_664 8_664
O16 In1 C67# 27.89(12) 8_664 8_664
O26 In1 C67# 85.7(3) 6_464 8_664
O41 In1 C67# 159.7(3) . 8_664
C11 In1 C67# 101.6(7) . 8_664
C127 In1 C67# 3.8(4) 8_664 8_664
C227 In1 C67# 98.9(3) 6_464 8_664
O24 In2 O32 159.8(3) 9_454 .
O24 In2 O13 103.3(5) 9_454 .
O32 In2 O13 85.3(3) . .
O24 In2 O22 75.8(3) 9_454 .
O32 In2 O22 84.6(3) . .
O13 In2 O22 129.6(3) . .
O24 In2 O31 139.9(3) 9_454 .
O32 In2 O31 58.8(2) . .
O13 In2 O31 81.4(3) . .
O22 In2 O31 131.6(3) . .
O24 In2 O21 83.2(5) 9_454 .
O32 In2 O21 90.7(2) . .
O13 In2 O21 170.5(3) . .
O22 In2 O21 58.3(2) . .
O31 In2 O21 89.2(3) . .
O24 In2 O23 55.8(3) 9_454 9_454
O32 In2 O23 143.4(3) . 9_454
O13 In2 O23 91.0(3) . 9_454
O22 In2 O23 123.8(3) . 9_454
O31 In2 O23 84.6(3) . 9_454
O21 In2 O23 87.0(3) . 9_454
O24 In2 O24# 19.4(4) 9_454 9_454
O32 In2 O24# 158.1(3) . 9_454
O13 In2 O24# 83.8(4) . 9_454
O22 In2 O24# 87.7(4) . 9_454
O31 In2 O24# 137.4(3) . 9_454
O21 In2 O24# 102.6(4) . 9_454
O23 In2 O24# 55.9(3) 9_454 9_454
O24 In2 O14 84.1(4) 9_454 .
O32 In2 O14 85.9(3) . .
O13 In2 O14 55.7(3) . .
O22 In2 O14 74.4(3) . .
O31 In2 O14 127.1(3) . .
O21 In2 O14 132.7(3) . .
O23 In2 O14 121.4(3) 9_454 .
O24# In2 O14 72.2(3) 9_454 .
O24 In2 C31 167.6(4) 9_454 .
O32 In2 C31 30.6(3) . .
O13 In2 C31 80.8(3) . .
O22 In2 C31 110.9(4) . .
O31 In2 C31 28.3(2) . .
O21 In2 C31 91.5(3) . .
O23 In2 C31 112.9(3) 9_454 .
O24# In2 C31 160.9(4) 9_454 .
O14 In2 C31 107.5(3) . .
O24 In2 C21 77.7(4) 9_454 .
O32 In2 C21 87.4(3) . .
O13 In2 C21 157.4(4) . .
O22 In2 C21 28.1(3) . .
O31 In2 C21 112.8(4) . .
O21 In2 C21 30.3(3) . .
O23 In2 C21 107.3(4) 9_454 .
O24# In2 C21 95.3(4) 9_454 .
O14 In2 C21 102.5(4) . .
C31 In2 C21 103.2(4) . .
O24 In2 C220 28.97(15) 9_454 9_454
O32 In2 C220 171.1(3) . 9_454
O13 In2 C220 92.1(3) . 9_454
O22 In2 C220 103.5(3) . 9_454
O31 In2 C220 112.4(3) . 9_454
O21 In2 C220 90.5(3) . 9_454
O23 In2 C220 28.0(2) 9_454 9_454
O24# In2 C220 28.81(12) 9_454 9_454
O14 In2 C220 99.7(3) . 9_454
C31 In2 C220 140.6(4) . 9_454
C21 In2 C220 98.0(3) . 9_454
C11 O11 In1 105(2) . .
C11 O12 In1 83.8(11) . .
C120 O13 In2 91.2(9) . .
C120 O14 In2 84.9(9) . .
C127 O15 C67# 8.2(8) . .
C127 O15 In1 92.4(6) . 6_465
C67# O15 In1 93.3(6) . 6_465
C127 O16 C67# 8.2(8) . .
C127 O16 In1 91.4(6) . 6_465
C67# O16 In1 92.2(6) . 6_465
C21 O21 In2 86.8(7) . .
C21 O22 In2 89.6(7) . .
C220 O23 In2 88.8(6) . 5_565
O24# O24 C220 71.5(5) . .
O24# O24 In2 90.1(17) . 5_565
C220 O24 In2 90.7(10) . 5_565
O24 O24# C220 71.5(5) . .
O24 O24# In2 70.4(16) . 5_565
C220 O24# In2 84.5(8) . 5_565
C227 O25 In1 95.3(6) . 8_665
C227 O26 In1 90.5(6) . 8_665
C31 O31 In2 87.5(7) . .
C31 O32 In2 86.8(6) . .
C41# O41 C41 16.0(16) . .
C41# O41 In1 85.0(8) . .
C41 O41 In1 90.0(10) . .
C41# O42 C41 15.9(16) . .
C41# O42 In1 102.6(8) . .
C41 O42 In1 108.8(10) . .
O11 C11 C12 147(5) . .
O11 C11 O12 113.5(12) . .
C12 C11 O12 99(4) . .
O11 C11 In1 52.4(10) . .
C12 C11 In1 161(4) . .
O12 C11 In1 61.2(4) . .
C11 C12 C17 154(4) . .
C11 C12 C13 121(3) . .
C17 C12 C13 85(2) . .
C14 C13 C12 136.3(15) . .
C14 C13 C17 95.8(10) . .
C12 C13 C17 40.5(9) . .
C14 C13 H13 111.8 . .
C12 C13 H13 111.8 . .
C17 C13 H13 152.3 . .
C15 C14 C13 118.1(12) . .
C15 C14 H14 120.9 . .
C13 C14 H14 120.9 . .
C14 C15 C16 115.2(12) . .
C14 C15 C18 114.4(14) . .
C16 C15 C18 130.4(13) . .
C17 C16 C15 111.9(14) . .
C17 C16 H16 124.0 . .
C15 C16 H16 124.0 . .
C12 C17 C16 153(3) . .
C12 C17 C13 55(2) . .
C16 C17 C13 98.8(11) . .
C12 C17 H17 103.4 . .
C16 C17 H17 103.4 . .
C13 C17 H17 157.1 . .
C19 C18 C113 116.7(10) . .
C19 C18 C15 119.8(11) . .
C113 C18 C15 123.3(11) . .
C18 C19 C110 124.1(10) . .
C18 C19 H19 117.9 . .
C110 C19 H19 117.9 . .
C111 C110 C19 116.9(10) . .
C111 C110 C114 119.4(10) . .
C19 C110 C114 123.7(11) . .
C112 C111 C110 123.5(9) . .
C112 C111 H111 118.2 . .
C110 C111 H111 118.2 . .
C111 C112 C113 118.2(10) . .
C111 C112 C121 122.5(10) . .
C113 C112 C121 119.3(10) . .
C112 C113 C18 120.6(10) . .
C112 C113 H113 119.7 . .
C18 C113 H113 119.7 . .
C119 C114 C115 120.0 . .
C119 C114 C110 120.2(9) . .
C115 C114 C110 119.6(9) . .
C114 C115 C116 120.0 . .
C114 C115 H115 120.0 . .
C116 C115 H115 120.0 . .
C117 C116 C115 120.0 . .
C117 C116 H116 120.0 . .
C115 C116 H116 120.0 . .
C116 C117 C118 120.0 . .
C116 C117 C68# 118.7(4) . .
C118 C117 C68# 8.1(12) . .
C116 C117 C120 116.5(8) . .
C118 C117 C120 123.5(8) . .
C68# C117 C120 124.2(8) . .
C119 C118 C117 120.0 . .
C118 C119 C114 120.0 . .
C118 C119 C68# 8.1(12) . .
C114 C119 C68# 118.7(4) . .
C119 C68# C117 120.0(2) . .
O14 C120 O13 128.2(15) . .
O14 C120 C117 111.6(13) . .
O13 C120 C117 120.1(12) . .
O14 C120 In2 67.5(8) . .
O13 C120 In2 60.7(8) . .
C117 C120 In2 175.6(8) . .
C126 C121 C122 117.3(11) . .
C126 C121 C112 124.7(11) . .
C122 C121 C112 117.9(10) . .
C123 C122 C121 121.0(11) . .
C123 C122 H122 119.5 . .
C121 C122 H122 119.5 . .
C124 C123 C122 119.9(11) . .
C124 C123 H123 120.0 . .
C122 C123 H123 120.0 . .
C125 C124 C123 118.2(10) . .
C125 C124 C127 123.0(12) . .
C123 C124 C127 118.9(11) . .
C125 C124 C67# 122.7(12) . .
C123 C124 C67# 118.6(11) . .
C127 C124 C67# 6.9(7) . .
C124 C125 C126 124.4(11) . .
C124 C125 H125 117.8 . .
C126 C125 H125 117.8 . .
C121 C126 C125 118.9(11) . .
C121 C126 H126 120.5 . .
C125 C126 H126 120.5 . .
O16 C127 O15 120.7(9) . .
O16 C127 C124 123.1(9) . .
O15 C127 C124 116.1(9) . .
O16 C127 In1 60.9(5) . 6_465
O15 C127 In1 59.9(5) . 6_465
C124 C127 In1 173.1(9) . 6_465
O16 C67# O15 117.8(9) . .
O16 C67# C124 121.0(9) . .
O15 C67# C124 114.3(9) . .
O16 C67# In1 59.9(5) . 6_465
O15 C67# In1 58.9(5) . 6_465
C124 C67# In1 163.3(7) . 6_465
O22 C21 O21 125.2(11) . .
O22 C21 C22 122.0(12) . .
O21 C21 C22 112.7(12) . .
O22 C21 In2 62.3(6) . .
O21 C21 In2 62.9(5) . .
C22 C21 In2 175.6(10) . .
C23 C22 C27 120.0 . .
C23 C22 C27# 107.0(12) . .
C27 C22 C27# 39.0(14) . .
C23 C22 C23# 28.8(11) . .
C27 C22 C23# 112.0(8) . .
C27# C22 C23# 119.8(15) . .
C23 C22 C21 125.3(8) . .
C27 C22 C21 114.7(8) . .
C27# C22 C21 114.0(14) . .
C23# C22 C21 125.6(11) . .
C23# C23 C22 75.7(6) . .
C23# C23 C24 89.7(13) . .
C22 C23 C24 120.0 . .
C23# C23 C24# 61.5(14) . .
C22 C23 C24# 108.4(6) . .
C24 C23 C24# 28.2(7) . .
C24# C24 C25 74.5(5) . .
C24# C24 C23 90.2(12) . .
C25 C24 C23 120.0 . .
C24# C24 C23# 63.8(13) . .
C25 C24 C23# 109.7(7) . .
C23 C24 C23# 26.5(8) . .
C24 C25 C26 120.0 . .
C24 C25 C26# 101.9(12) . .
C26 C25 C26# 43.5(12) . .
C24 C25 C24# 31.2(9) . .
C26 C25 C24# 111.0(8) . .
C26# C25 C24# 117.3(15) . .
C24 C25 C28 120.0(7) . .
C26 C25 C28 119.7(7) . .
C26# C25 C28 116.3(14) . .
C24# C25 C28 123.5(9) . .
C26# C26 C27 88.6(14) . .
C26# C26 C25 68.2(6) . .
C27 C26 C25 120.0 . .
C26# C26 C27# 55.3(13) . .
C27 C26 C27# 33.3(9) . .
C25 C26 C27# 103.9(10) . .
C27# C27 C26 91.3(15) . .
C27# C27 C22 70.5(7) . .
C26 C27 C22 120.0 . .
C27# C27 C26# 54.4(15) . .
C26 C27 C26# 37.1(8) . .
C22 C27 C26# 99.7(10) . .
C23 C23# C24# 93(2) . .
C23 C23# C22 75.5(6) . .
C24# C23# C22 120.2(15) . .
C23 C23# C24 63.8(15) . .
C24# C23# C24 28.8(10) . .
C22 C23# C24 109.8(11) . .
C24 C24# C23# 87(2) . .
C24 C24# C25 74.3(5) . .
C23# C24# C25 119.6(15) . .
C24 C24# C23 61.5(12) . .
C23# C24# C23 25.9(11) . .
C25 C24# C23 108.0(10) . .
C26 C26# C25 68.2(6) . .
C26 C26# C27# 87(3) . .
C25 C26# C27# 122(2) . .
C26 C26# C27 54.4(13) . .
C25 C26# C27 101.4(14) . .
C27# C26# C27 32.8(17) . .
C27 C27# C22 70.5(7) . .
C27 C27# C26# 93(3) . .
C22 C27# C26# 117(2) . .
C27 C27# C26 55.4(16) . .
C22 C27# C26 102.4(15) . .
C26# C27# C26 37.5(16) . .
C213 C28 C29 116.8(9) . .
C213 C28 C25 119.6(10) . .
C29 C28 C25 123.6(9) . .
C210 C29 C28 119.6(9) . .
C210 C29 H29 120.2 . .
C28 C29 H29 120.2 . .
C211 C210 C29 121.6(9) . .
C211 C210 C214 119.5(8) . .
C29 C210 C214 118.9(9) . .
C210 C211 C212 117.8(8) . .
C210 C211 H211 121.1 . .
C212 C211 H211 121.1 . .
C213 C212 C211 119.2(9) . .
C213 C212 C221 123.5(10) . .
C211 C212 C221 117.2(9) . .
C212 C213 C28 125.0(9) . .
C212 C213 H213 117.5 . .
C28 C213 H213 117.5 . .
C19# C214 C215 85.8(10) . .
C19# C214 C219 62.2(9) . .
C215 C214 C219 120.0 . .
C19# C214 C15# 114.2(15) . .
C215 C214 C15# 53.2(14) . .
C219 C214 C15# 93.7(13) . .
C19# C214 C210 122.2(11) . .
C215 C214 C210 121.3(8) . .
C219 C214 C210 118.7(8) . .
C15# C214 C210 123.0(13) . .
C15# C215 C216 87.8(11) . .
C15# C215 C214 63.4(7) . .
C216 C215 C214 120.0 . .
C15# C215 C19# 93.8(12) . .
C216 C215 C19# 88.3(5) . .
C214 C215 C19# 47.1(5) . .
C15# C215 C16# 44.4(10) . .
C216 C215 C16# 43.5(6) . .
C214 C215 C16# 92.2(8) . .
C19# C215 C16# 91.1(8) . .
C16# C216 C215 91.8(9) . .
C16# C216 C217 60.8(6) . .
C215 C216 C217 120.0 . .
C16# C216 C15# 49.0(8) . .
C215 C216 C15# 42.8(7) . .
C217 C216 C15# 92.8(10) . .
C18# C217 C218 54.5(10) . .
C18# C217 C216 96.1(9) . .
C218 C217 C216 120.0 . .
C18# C217 C16# 123.5(14) . .
C218 C217 C16# 93.1(11) . .
C216 C217 C16# 58.5(11) . .
C18# C217 C220 120.5(10) . .
C218 C217 C220 120.4(8) . .
C216 C217 C220 119.6(8) . .
C16# C217 C220 115.7(12) . .
C18# C218 C217 62.7(5) . .
C18# C218 C219 91.6(8) . .
C217 C218 C219 120.0 . .
C18# C218 C19# 45.0(7) . .
C217 C218 C19# 87.0(7) . .
C219 C218 C19# 47.1(5) . .
C18# C218 C16# 93.4(9) . .
C217 C218 C16# 43.5(6) . .
C219 C218 C16# 91.2(6) . .
C19# C218 C16# 87.9(9) . .
C218 C219 C214 120.0 . .
C218 C219 C19# 87.8(7) . .
C214 C219 C19# 58.9(5) . .
C218 C219 C18# 41.7(5) . .
C214 C219 C18# 94.4(7) . .
C19# C219 C18# 46.4(6) . .
C218 C219 C15# 88.7(7) . .
C214 C219 C15# 43.2(6) . .
C19# C219 C15# 82.8(11) . .
C18# C219 C15# 89.2(9) . .
C215 C15# C16# 97(2) . .
C215 C15# C214 63.4(7) . .
C16# C15# C214 124(2) . .
C215 C15# C216 49.3(11) . .
C16# C15# C216 47.5(15) . .
C214 C15# C216 95.7(13) . .
C215 C15# C219 91.4(7) . .
C16# C15# C219 90.7(19) . .
C214 C15# C219 43.1(6) . .
C216 C15# C219 92.0(10) . .
C216 C16# C15# 84(2) . .
C216 C16# C217 60.7(6) . .
C15# C16# C217 116(2) . .
C216 C16# C215 44.7(7) . .
C15# C16# C215 38.8(16) . .
C217 C16# C215 89.7(10) . .
C216 C16# C218 88.7(6) . .
C15# C16# C218 89.1(18) . .
C217 C16# C218 43.5(6) . .
C215 C16# C218 88.3(8) . .
C218 C18# C217 62.8(5) . .
C218 C18# C19# 94.6(18) . .
C217 C18# C19# 114.8(16) . .
C218 C18# C219 46.7(7) . .
C217 C18# C219 92.3(10) . .
C19# C18# C219 48.5(12) . .
C18# C19# C214 123.4(17) . .
C18# C19# C219 85.1(16) . .
C214 C19# C219 58.9(5) . .
C18# C19# C215 98.7(15) . .
C214 C19# C215 47.1(5) . .
C219 C19# C215 91.7(5) . .
C18# C19# C218 40.4(12) . .
C214 C19# C218 90.3(9) . .
C219 C19# C218 45.2(6) . .
C215 C19# C218 92.4(8) . .
O23 C220 O24# 126.7(12) . .
O23 C220 O24 119.7(13) . .
O24# C220 O24 37.0(8) . .
O23 C220 C217 116.5(8) . .
O24# C220 C217 114.1(11) . .
O24 C220 C217 119.2(12) . .
O23 C220 In2 63.2(6) . 5_565
O24# C220 In2 66.7(7) . 5_565
O24 C220 In2 60.4(9) . 5_565
C217 C220 In2 178.3(7) . 5_565
C222 C221 C226 116.7(10) . .
C222 C221 C212 124.4(11) . .
C226 C221 C212 118.8(10) . .
C221 C222 C223 117.3(11) . .
C221 C222 H222 121.3 . .
C223 C222 H222 121.3 . .
C224 C223 C222 122.4(10) . .
C224 C223 H223 118.8 . .
C222 C223 H223 118.8 . .
C225 C224 C223 118.5(10) . .
C225 C224 C227 125.4(12) . .
C223 C224 C227 116.1(12) . .
C224 C225 C226 123.4(11) . .
C224 C225 H225 118.3 . .
C226 C225 H225 118.3 . .
C225 C226 C221 121.3(10) . .
C225 C226 H226 119.4 . .
C221 C226 H226 119.4 . .
O25 C227 O26 118.1(9) . .
O25 C227 C224 123.0(10) . .
O26 C227 C224 118.6(9) . .
O25 C227 In1 56.8(5) . 8_665
O26 C227 In1 61.4(5) . 8_665
C224 C227 In1 175.3(8) . 8_665
O31 C31 O32 126.6(11) . .
O31 C31 C32 121.1(10) . .
O32 C31 C32 112.2(10) . .
O31 C31 In2 64.2(6) . .
O32 C31 In2 62.6(6) . .
C32 C31 In2 174.6(8) . .
C33 C32 C33# 27.0(11) . .
C33 C32 C37 120.0 . .
C33# C32 C37 109.6(10) . .
C33 C32 C31 120.6(8) . .
C33# C32 C31 125.3(11) . .
C37 C32 C31 119.3(8) . .
C33# C33 C34 83.2(18) . .
C33# C33 C32 76.5(6) . .
C34 C33 C32 120.0 . .
C33# C33 C34# 57.4(18) . .
C34 C33 C34# 25.8(9) . .
C32 C33 C34# 108.4(7) . .
C34# C34 C33 96.2(16) . .
C34# C34 C35 68.7(18) . .
C33 C34 C35 120.0 . .
C34# C34 C33# 70.1(16) . .
C33 C34 C33# 26.1(10) . .
C35 C34 C33# 108.6(9) . .
C34# C34 C35# 45.6(16) . .
C33 C34 C35# 109.7(6) . .
C35 C34 C35# 24.0(8) . .
C33# C34 C35# 90.9(11) . .
C35# C35 C34# 79.2(16) . .
C35# C35 C36 64.0(16) . .
C34# C35 C36 113.0(8) . .
C35# C35 C34 108.7(17) . .
C34# C35 C34 30.4(11) . .
C36 C35 C34 120.0 . .
C35# C35 C38 86.8(17) . .
C34# C35 C38 111.9(13) . .
C36 C35 C38 119.1(11) . .
C34 C35 C38 119.8(11) . .
C35# C35 C38# 57.9(14) . .
C34# C35 C38# 109.6(13) . .
C36 C35 C38# 95.9(10) . .
C34 C35 C38# 132.4(10) . .
C38 C35 C38# 30.0(8) . .
C35# C35 C36# 47.4(16) . .
C34# C35 C36# 104.2(12) . .
C36 C35 C36# 16.7(9) . .
C34 C35 C36# 119.7(6) . .
C38 C35 C36# 113.2(12) . .
C38# C35 C36# 85.9(11) . .
C36# C36 C35# 89(2) . .
C36# C36 C35 122(2) . .
C35# C36 C35 33.4(10) . .
C36# C36 C37 77.4(6) . .
C35# C36 C37 118.7(9) . .
C35 C36 C37 120.0 . .
C36 C37 C32 120.0 . .
C36 C37 C36# 25.3(12) . .
C32 C37 C36# 129.7(10) . .
C38# C38 C39 91(2) . 2_675
C38# C38 C39 99.3(19) . .
C39 C38 C39 112.5(16) 2_675 .
C38# C38 C35 91.6(16) . .
C39 C38 C35 125.4(16) 2_675 .
C39 C38 C35 120.8(16) . .
C38# C38 C39# 68.9(15) . .
C39 C38 C39# 115.9(10) 2_675 .
C39 C38 C39# 30.7(10) . .
C35 C38 C39# 115.8(13) . .
C38# C38 C35# 64.4(12) . .
C39 C38 C35# 115.4(17) 2_675 .
C39 C38 C35# 129.2(16) . .
C35 C38 C35# 28.1(9) . .
C39# C38 C35# 108.9(13) . .
C38# C38 C39# 61.5(18) . 2_675
C39 C38 C39# 29.5(10) 2_675 2_675
C39 C38 C39# 112.8(10) . 2_675
C35 C38 C39# 123.1(12) . 2_675
C39# C38 C39# 100.4(14) . 2_675
C35# C38 C39# 100.8(12) . 2_675
C39# C39 C38 91(3) . 3_465
C39# C39 C38 80(2) . .
C38 C39 C38 125.6(15) 3_465 .
C39# C39 C38# 60(2) . 3_465
C38 C39 C38# 31.4(10) 3_465 3_465
C38 C39 C38# 115.6(14) . 3_465
C39# C39 C38# 52.0(15) . .
C38 C39 C38# 114.8(15) 3_465 .
C38 C39 C38# 27.9(9) . .
C38# C39 C38# 93.5(16) 3_465 .
C33 C33# C32 76.5(6) . .
C33 C33# C34# 99(3) . .
C32 C33# C34# 123.7(16) . .
C33 C33# C34 71(2) . .
C32 C33# C34 115.1(15) . .
C34# C33# C34 28.7(12) . .
C34 C34# C35 81(2) . .
C34 C34# C33# 81(2) . .
C35 C34# C33# 118.0(16) . .
C34 C34# C35# 113(2) . .
C35 C34# C35# 33.0(11) . .
C33# C34# C35# 113.8(16) . .
C34 C34# C33 58.1(14) . .
C35 C34# C33 109.5(14) . .
C33# C34# C33 23.1(12) . .
C35# C34# C33 119.6(13) . .
C35 C35# C36 82.6(18) . .
C35 C35# C36# 109(2) . .
C36 C35# C36# 26.0(13) . .
C35 C35# C34# 67.8(18) . .
C36 C35# C34# 116.3(15) . .
C36# C35# C34# 124.9(15) . .
C35 C35# C38# 96(2) . .
C36 C35# C38# 116.6(16) . .
C36# C35# C38# 113.7(15) . .
C34# C35# C38# 121.4(16) . .
C35 C35# C38 65.0(14) . .
C36 C35# C38 117.2(14) . .
C36# C35# C38 129.8(15) . .
C34# C35# C38 99.7(14) . .
C38# C35# C38 32.0(9) . .
C35 C35# C34 47.3(13) . .
C36 C35# C34 102.7(12) . .
C36# C35# C34 119.6(13) . .
C34# C35# C34 21.4(11) . .
C38# C35# C34 121.9(15) . .
C38 C35# C34 92.9(11) . .
C36 C36# C37 77.3(6) . .
C36 C36# C35# 65(2) . .
C37 C36# C35# 110.1(13) . .
C36 C36# C35 40.9(16) . .
C37 C36# C35 97.5(11) . .
C35# C36# C35 24.1(10) . .
C38 C38# C39# 86(2) . 2_675
C38 C38# C39# 77.9(19) . .
C39# C38# C39# 114.0(18) 2_675 .
C38 C38# C35# 83.6(17) . .
C39# C38# C35# 119.0(19) 2_675 .
C39# C38# C35# 122.0(18) . .
C38 C38# C39 57.6(17) . 2_675
C39# C38# C39 28.9(10) 2_675 2_675
C39# C38# C39 105.5(15) . 2_675
C35# C38# C39 109.4(14) . 2_675
C38 C38# C35 58.4(12) . .
C39# C38# C35 118.9(18) 2_675 .
C39# C38# C35 105.6(15) . .
C35# C38# C35 26.2(9) . .
C39 C38# C35 97.8(12) 2_675 .
C38 C38# C39 52.8(14) . .
C39# C38# C39 104.3(15) 2_675 .
C39# C38# C39 25.4(9) . .
C35# C38# C39 115.6(15) . .
C39 C38# C39 86.5(16) 2_675 .
C35 C38# C39 92.2(12) . .
C39 C39# C38# 91(3) . 3_465
C39 C39# C38# 103(2) . .
C38# C39# C38# 122.0(18) 3_465 .
C39 C39# C38 69.7(16) . .
C38# C39# C38 126.1(15) 3_465 .
C38# C39# C38 33.3(10) . .
C39 C39# C38 59(2) . 3_465
C38# C39# C38 32.1(9) 3_465 3_465
C38# C39# C38 123.2(15) . 3_465
C38 C39# C38 107.5(13) . 3_465
O41 C41 O42 110.0(15) . .
O41 C41 C42# 121.7(11) . .
O42 C41 C42# 128.1(12) . .
O41 C41 C42 152(4) . .
O42 C41 C42 94(3) . .
C42# C41 C42 35(4) . .
C47 C42 C42# 110(10) . .
C47 C42 C41 151(9) . .
C42# C42 C41 61.6(16) . .
C47 C42 C41# 141(9) . .
C42# C42 C41# 60.9(16) . .
C41 C42 C41# 10.1(10) . .
O41 C41# O42 112.0(15) . .
O41 C41# C42# 111.5(14) . .
O42 C41# C42# 116.0(13) . .
O41 C41# C42 130(3) . .
O42 C41# C42 85(3) . .
C42# C41# C42 31(3) . .
C42 C42# C41 83(3) . .
C42 C42# C43 145(3) . .
C41 C42# C43 129.4(14) . .
C42 C42# C47 34(4) . .
C41 C42# C47 112.1(11) . .
C43 C42# C47 118.3(12) . .
C42 C42# C41# 88(3) . .
C41 C42# C41# 12.5(13) . .
C43 C42# C41# 126.0(12) . .
C47 C42# C41# 112.8(10) . .
C42# C43 C44 117.4(11) . .
C45 C44 C43 123.6(11) . .
C45 C44 H44 118.2 . .
C43 C44 H44 118.2 . .
C44 C45 C46 120.2(12) . .
C44 C45 C48 110.9(12) . .
C46 C45 C48 128.9(12) . .
C45 C46 C47 118.1(11) . .
C45 C46 H46 120.9 . .
C47 C46 H46 120.9 . .
C42 C47 C42# 36(6) . .
C42 C47 C46 149(6) . .
C42# C47 C46 122.3(11) . .
C52 C51 N51 120.0 . .
C52 C51 C519 122.5(5) . .
N51 C51 C519 117.4(5) . .
C53 C52 C51 120.0 . .
C53 C52 H52 120.0 . .
C51 C52 H52 120.0 . .
C54 C53 C52 120.0 . .
C54 C53 C57 114.7 . .
C52 C53 C57 125.2 . .
C53 C54 C55 120.0 . .
C53 C54 H54 120.0 . .
C55 C54 H54 120.0 . .
N51 C55 C54 120.0 . .
N51 C55 C520 116.3(5) . .
C54 C55 C520 121.2(6) . .
C55 N51 C51 120.0 . .
C55 N51 C513 112.8(4) . .
C51 N51 C513 126.8(4) . .
C512 C57 C58 120.0 . .
C512 C57 C53 122.0 . .
C58 C57 C53 118.0 . .
C59 C58 C57 120.0 . .
C59 C58 H58 120.0 . .
C57 C58 H58 120.0 . .
C510 C59 C58 120.0 . .
C510 C59 H59 120.0 . .
C58 C59 H59 120.0 . .
C59 C510 C511 120.0 . .
C59 C510 H510 120.0 . .
C511 C510 H510 120.0 . .
C510 C511 C512 120.0 . .
C510 C511 H511 120.0 . .
C512 C511 H511 120.0 . .
C57 C512 C511 120.0 . .
C57 C512 H512 120.0 . .
C511 C512 H512 120.0 . .
C514 C513 C518 120.0 . .
C514 C513 N51 112.4(7) . .
C518 C513 N51 124.7(6) . .
C515 C514 C513 120.0 . .
C515 C514 H514 120.0 . .
C513 C514 H514 120.0 . .
C514 C515 C516 120.0 . .
C514 C515 C525 125.0(12) . .
C516 C515 C525 114.6(12) . .
C515 C516 C517 120.0 . .
C515 C516 O51 129.2(10) . .
C517 C516 O51 110.7(10) . .
C518 C517 C516 120.0 . .
C518 C517 C526 110.1(8) . .
C516 C517 C526 129.8(8) . .
C517 C518 C513 120.0 . .
C517 C518 H518 120.0 . .
C513 C518 H518 120.0 . .
C532 C519 C524 120.0 . .
C532 C519 C51 122.1(7) . .
C524 C519 C51 117.5(7) . .
C519 C524 C529 120.0 . .
C519 C524 H524 120.0 . .
C529 C524 H524 120.0 . .
C530 C529 C524 120.0 . .
C530 C529 H529 120.0 . .
C524 C529 H529 120.0 . .
C531 C530 C529 120.0 . .
C531 C530 H530 120.0 . .
C529 C530 H530 120.0 . .
C530 C531 C532 120.0 . .
C530 C531 H531 120.0 . .
C532 C531 H531 120.0 . .
C519 C532 C531 120.0 . .
C519 C532 H532 120.0 . .
C531 C532 H532 120.0 . .
C48 C49 C48 116.7(12) 3_465 .
C48 C49 H49 121.6 3_465 .
C48 C49 H49 121.6 . .
C539 C520 C543 120.0 . .
C539 C520 C55 143.6(9) . .
C543 C520 C55 96.4(9) . .
C540 C539 C520 120.0 . .
C540 C539 H539 120.0 . .
C520 C539 H539 120.0 . .
C539 C540 C541 120.0 . .
C539 C540 H540 120.0 . .
C541 C540 H540 120.0 . .
C540 C541 C542 120.0 . .
C540 C541 H541 120.0 . .
C542 C541 H541 120.0 . .
C543 C542 C541 120.0 . .
C543 C542 H542 120.0 . .
C541 C542 H542 120.0 . .
C542 C543 C520 120.0 . .
C542 C543 H543 120.0 . .
C520 C543 H543 120.0 . .
C527 C526 C528 120.0 . .
C527 C526 C517 124.9(8) . .
C528 C526 C517 115.0(7) . .
C526 C527 C533 120.0 . .
C526 C527 H527 120.0 . .
C533 C527 H527 120.0 . .
C537 C533 C527 120.0 . .
C537 C533 H533 120.0 . .
C527 C533 H533 120.0 . .
C533 C537 C544 120.0 . .
C533 C537 H537 120.0 . .
C544 C537 H537 120.0 . .
C528 C544 C537 120.0 . .
C528 C544 H544 120.0 . .
C537 C544 H544 120.0 . .
C544 C528 C526 120.0 . .
C544 C528 H528 120.0 . .
C526 C528 H528 120.0 . .
C49 C48 C49 123.3(12) 2_675 .
C49 C48 C45 125.7(14) 2_675 .
C49 C48 C45 111.0(14) . .
C545 C525 C549 120.0 . .
C545 C525 C515 132(2) . .
C549 C525 C515 108(2) . .
C546 C545 C525 120.0 . .
C546 C545 H545 120.0 . .
C525 C545 H545 120.0 . .
C547 C546 C545 120.0 . .
C547 C546 H546 120.0 . .
C545 C546 H546 120.0 . .
C546 C547 C548 120.0 . .
C546 C547 H547 120.0 . .
C548 C547 H547 120.0 . .
C549 C548 C547 120.0 . .
C549 C548 H548 120.0 . .
C547 C548 H548 120.0 . .
C548 C549 C525 120.0 . .
C548 C549 H549 120.0 . .
C525 C549 H549 120.0 . .

loop_
_geom_bond_atom_site_label_1
_geom_bond_atom_site_label_2
_geom_bond_distance
_geom_bond_site_symmetry_2
In1 O11 2.122(7) .
In1 O42 2.167(6) .
In1 O25 2.228(7) 6_464
In1 O12 2.273(10) .
In1 O15 2.288(7) 8_664
In1 O16 2.310(6) 8_664
In1 O26 2.329(7) 6_464
In1 O41 2.538(9) .
In1 C11 2.580(8) .
In1 C127 2.644(9) 8_664
In1 C227 2.652(10) 6_464
In1 C67# 2.669(9) 8_664
In2 O24 2.244(15) 9_454
In2 O32 2.261(6) .
In2 O13 2.266(7) .
In2 O22 2.277(7) .
In2 O31 2.292(6) .
In2 O21 2.294(6) .
In2 O23 2.305(7) 9_454
In2 O24# 2.382(12) 9_454
In2 O14 2.411(7) .
In2 C31 2.543(12) .
In2 C21 2.572(11) .
In2 C220 2.582(11) 9_454
O11 C11 1.01(3) .
O12 C11 1.49(4) .
O13 C120 1.224(13) .
O14 C120 1.208(12) .
O15 C127 1.231(2) .
O15 C67# 1.249(2) .
O15 In1 2.288(7) 6_465
O16 C127 1.231(2) .
O16 C67# 1.249(2) .
O16 In1 2.310(6) 6_465
O21 C21 1.298(12) .
O22 C21 1.210(14) .
O23 C220 1.210(10) .
O23 In2 2.305(7) 5_565
O24 O24# 0.793(18) .
O24 C220 1.251(2) .
O24 In2 2.244(15) 5_565
O24# C220 1.250(2) .
O24# In2 2.382(12) 5_565
O25 C227 1.249(2) .
O25 In1 2.228(7) 8_665
O26 C227 1.250(2) .
O26 In1 2.328(7) 8_665
O31 C31 1.208(11) .
O32 C31 1.296(10) .
O41 C41# 1.230(2) .
O41 C41 1.249(2) .
O42 C41# 1.240(2) .
O42 C41 1.249(2) .
C11 C12 1.02(3) .
C12 C17 1.33(3) .
C12 C13 1.67(3) .
C13 C14 1.445(15) .
C13 C17 2.04(3) .
C13 H13 0.9300 .
C14 C15 1.378(14) .
C14 H14 0.9300 .
C15 C16 1.476(16) .
C15 C18 1.520(14) .
C16 C17 1.47(2) .
C16 H16 0.9300 .
C17 H17 0.9300 .
C18 C19 1.365(11) .
C18 C113 1.427(12) .
C19 C110 1.384(11) .
C19 H19 0.9300 .
C110 C111 1.372(11) .
C110 C114 1.441(11) .
C111 C112 1.366(11) .
C111 H111 0.9300 .
C112 C113 1.400(11) .
C112 C121 1.495(12) .
C113 H113 0.9300 .
C114 C119 1.3900 .
C114 C115 1.3900 .
C115 C116 1.3900 .
C115 H115 0.9300 .
C116 C117 1.3900 .
C116 H116 0.9300 .
C117 C118 1.3900 .
C117 C68# 1.391(2) .
C117 C120 1.613(15) .
C118 C119 1.3900 .
C119 C68# 1.390(2) .
C121 C126 1.348(12) .
C121 C122 1.429(12) .
C122 C123 1.379(12) .
C122 H122 0.9300 .
C123 C124 1.376(12) .
C123 H123 0.9300 .
C124 C125 1.318(12) .
C124 C127 1.481(2) .
C124 C67# 1.490(2) .
C125 C126 1.402(12) .
C125 H125 0.9300 .
C126 H126 0.9300 .
C127 In1 2.643(9) 6_465
C67# In1 2.669(9) 6_465
C21 C22 1.562(12) .
C22 C23 1.3900 .
C22 C27 1.3900 .
C22 C27# 1.391(2) .
C22 C23# 1.391(2) .
C23 C23# 0.69(2) .
C23 C24 1.3900 .
C23 C24# 1.581(18) .
C24 C24# 0.75(2) .
C24 C25 1.3900 .
C24 C23# 1.55(2) .
C25 C26 1.3900 .
C25 C26# 1.390(2) .
C25 C24# 1.391(2) .
C25 C28 1.483(10) .
C26 C26# 1.03(3) .
C26 C27 1.3900 .
C26 C27# 1.69(3) .
C27 C27# 0.93(3) .
C27 C26# 1.71(3) .
C23# C24# 1.390(2) .
C26# C27# 1.391(2) .
C28 C213 1.378(11) .
C28 C29 1.411(11) .
C29 C210 1.395(10) .
C29 H29 0.9300 .
C210 C211 1.394(10) .
C210 C214 1.519(10) .
C211 C212 1.416(11) .
C211 H211 0.9300 .
C212 C213 1.338(10) .
C212 C221 1.507(12) .
C213 H213 0.9300 .
C214 C19# 1.390(2) .
C214 C215 1.3900 .
C214 C219 1.3900 .
C214 C15# 1.391(2) .
C215 C15# 1.25(3) .
C215 C216 1.3900 .
C215 C19# 1.892(17) .
C215 C16# 1.97(3) .
C216 C16# 1.36(2) .
C216 C217 1.3900 .
C216 C15# 1.83(3) .
C217 C18# 1.389(2) .
C217 C218 1.3900 .
C217 C16# 1.390(2) .
C217 C220 1.566(11) .
C218 C18# 1.27(2) .
C218 C219 1.3900 .
C218 C19# 1.96(2) .
C218 C16# 2.018(19) .
C219 C19# 1.435(19) .
C219 C18# 1.91(2) .
C219 C15# 2.03(2) .
C15# C16# 1.390(2) .
C18# C19# 1.390(2) .
C220 In2 2.582(11) 5_565
C221 C222 1.390(11) .
C221 C226 1.437(12) .
C222 C223 1.417(14) .
C222 H222 0.9300 .
C223 C224 1.377(13) .
C223 H223 0.9300 .
C224 C225 1.292(12) .
C224 C227 1.480(2) .
C225 C226 1.331(12) .
C225 H225 0.9300 .
C226 H226 0.9300 .
C227 In1 2.652(10) 8_665
C31 C32 1.541(12) .
C32 C33 1.3900 .
C32 C33# 1.390(2) .
C32 C37 1.3900 .
C33 C33# 0.65(3) .
C33 C34 1.3900 .
C33 C34# 1.63(2) .
C34 C34# 0.71(3) .
C34 C35 1.3900 .
C34 C33# 1.46(2) .
C34 C35# 1.79(2) .
C35 C35# 0.77(2) .
C35 C34# 1.31(2) .
C35 C36 1.3900 .
C35 C38 1.482(2) .
C35 C38# 1.74(2) .
C35 C36# 1.79(2) .
C36 C36# 0.61(3) .
C36 C35# 1.26(2) .
C36 C37 1.3900 .
C37 C36# 1.391(2) .
C38 C38# 0.87(2) .
C38 C39 1.407(17) 2_675
C38 C39 1.479(2) .
C38 C39# 1.55(3) .
C38 C35# 1.63(2) .
C38 C39# 1.63(3) 2_675
C39 C39# 0.81(2) .
C39 C38 1.408(17) 3_465
C39 C38# 1.67(3) 3_465
C39 C38# 1.83(2) .
C33# C34# 1.391(2) .
C34# C35# 1.392(2) .
C35# C36# 1.391(2) .
C35# C38# 1.482(2) .
C38# C39# 1.439(19) 2_675
C38# C39# 1.479(2) .
C38# C39 1.67(3) 2_675
C39# C38# 1.439(19) 3_465
C39# C38 1.63(3) 3_465
C41 C42# 1.32(2) .
C41 C42 1.490(2) .
C42 C47 0.83(5) .
C42 C42# 0.87(8) .
C42 C41# 1.69(3) .
C41# C42# 1.480(2) .
C42# C43 1.388(2) .
C42# C47 1.390(2) .
C43 C44 1.450(13) .
C44 C45 1.326(12) .
C44 H44 0.9300 .
C45 C46 1.369(13) .
C45 C48 1.585(14) .
C46 C47 1.438(14) .
C46 H46 0.9300 .
C51 C52 1.3900 .
C51 N51 1.3900 .
C51 C519 1.480(2) .
C52 C53 1.3900 .
C52 H52 0.9300 .
C53 C54 1.3900 .
C53 C57 1.4450 .
C54 C55 1.3900 .
C54 H54 0.9300 .
C55 N51 1.3900 .
C55 C520 1.477(2) .
N51 C513 1.535(9) .
C57 C512 1.3900 .
C57 C58 1.3901 .
C58 C59 1.3900 .
C58 H58 0.9300 .
C59 C510 1.3898 .
C59 H59 0.9300 .
C510 C511 1.3900 .
C510 H510 0.9300 .
C511 C512 1.3901 .
C511 H511 0.9300 .
C512 H512 0.9300 .
O51 C516 1.481(2) .
C513 C514 1.3900 .
C513 C518 1.3900 .
C514 C515 1.3900 .
C514 H514 0.9300 .
C515 C516 1.3900 .
C515 C525 1.482(2) .
C516 C517 1.3900 .
C517 C518 1.3900 .
C517 C526 1.479(2) .
C518 H518 0.9300 .
C519 C532 1.3900 .
C519 C524 1.3900 .
C524 C529 1.3900 .
C524 H524 0.9300 .
C529 C530 1.3900 .
C529 H529 0.9300 .
C530 C531 1.3898 .
C530 H530 0.9300 .
C531 C532 1.3901 .
C531 H531 0.9300 .
C532 H532 0.9300 .
C49 C48 1.346(11) 3_465
C49 C48 1.375(11) .
C49 H49 0.9300 .
C520 C539 1.3900 .
C520 C543 1.3900 .
C539 C540 1.3900 .
C539 H539 0.9300 .
C540 C541 1.3900 .
C540 H540 0.9300 .
C541 C542 1.3900 .
C541 H541 0.9300 .
C542 C543 1.3900 .
C542 H542 0.9300 .
C543 H543 0.9300 .
C526 C527 1.3900 .
C526 C528 1.3902 .
C527 C533 1.3900 .
C527 H527 0.9300 .
C533 C537 1.3898 .
C533 H533 0.9300 .
C537 C544 1.3901 .
C537 H537 0.9300 .
C544 C528 1.3898 .
C544 H544 0.9300 .
C528 H528 0.9300 .
C48 C49 1.346(11) 2_675
C525 C545 1.3900 .
C525 C549 1.3900 .
C545 C546 1.3900 .
C545 H545 0.9300 .
C546 C547 1.3900 .
C546 H546 0.9300 .
C547 C548 1.3900 .
C547 H547 0.9300 .
C548 C549 1.3900 .
C548 H548 0.9300 .
C549 H549 0.9300 .

loop_
_platon_squeeze_void_nr
_platon_squeeze_void_average_x
_platon_squeeze_void_average_y
_platon_squeeze_void_average_z
_platon_squeeze_void_volume
_platon_squeeze_void_count_electrons
_platon_squeeze_void_content
1 -0.008 -0.006 -0.001 36822 12551 ' '
2 0.000 0.000 0.323 306 108 ' '
3 0.000 0.000 0.677 306 110 ' '
4 0.333 0.667 0.990 303 108 ' '
5 0.333 0.667 0.344 302 110 ' '
6 0.667 0.333 0.656 302 108 ' '
7 0.667 0.333 0.010 304 110 ' '
